data_1514614
loop_
_publ_author_name
'Baniodeh, Amer'
'Anson, Christopher E.'
'Powell, Annie K.'

_publ_section_title
;
 Ringing the changes in Feiii/Ybiii cyclic coordination clusters
;
_journal_issue 12
_journal_name_full 'Chemical Science'
_journal_page_first 4354
_journal_paper_doi 10.1039/c3sc52041b
_journal_volume 4
_journal_year 2013
_chemical_formula_moiety 'C56 H100 Fe4 N6 O24 S2 Yb2, (C2 H3 N), 3(C H4 O)'
_chemical_formula_sum 'C61 H115 Fe4 N7 O27 S2 Yb2'
_chemical_formula_weight 2012.20
_chemical_name_systematic
; 
 ? 
;
_space_group_IT_number 14
_symmetry_cell_setting monoclinic
_symmetry_space_group_name_Hall '-P 2ybc'
_symmetry_space_group_name_H-M 'P 1 21/c 1'
_atom_sites_solution_hydrogens geom
_atom_sites_solution_primary direct
_atom_sites_solution_secondary difmap
_audit_creation_method SHELXL-97
_cell_angle_alpha 90.00
_cell_angle_beta 101.820(2)
_cell_angle_gamma 90.00
_cell_formula_units_Z 4
_cell_length_a 14.449(2)
_cell_length_b 24.951(4)
_cell_length_c 23.760(4)
_cell_measurement_reflns_used 9821
_cell_measurement_temperature 150(2)
_cell_measurement_theta_max 32.19
_cell_measurement_theta_min 2.52
_cell_volume 8384(2)
_computing_cell_refinement 'Apex2 (Bruker AXS Inc., 2005)'
_computing_data_collection 'Apex2 (Bruker AXS Inc., 2005)'
_computing_data_reduction 'Apex2 (Bruker AXS Inc., 2005)'
_computing_molecular_graphics 'Diamond 2.1 (Crystal Impact, 1998)'
_computing_publication_material 'SHELXTL 6.14 (BrukerAXS Inc., 2003)'
_computing_structure_refinement 'SHELXTL 6.14 (BrukerAXS Inc., 2003)'
_computing_structure_solution 'SHELXTL 6.14 (BrukerAXS Inc., 2003)'
_diffrn_ambient_temperature 150(2)
_diffrn_detector_area_resol_mean 8.333
_diffrn_measured_fraction_theta_full 0.777
_diffrn_measured_fraction_theta_max 0.777
_diffrn_measurement_device_type 'Bruker SMART Apex'
_diffrn_measurement_method 'CCD area detector'
_diffrn_radiation_monochromator silicon
_diffrn_radiation_source synchrotron
_diffrn_radiation_type synchrotron
_diffrn_radiation_wavelength 0.80000
_diffrn_reflns_av_R_equivalents 0.0675
_diffrn_reflns_av_unetI/netI 0.0747
_diffrn_reflns_limit_h_max 13
_diffrn_reflns_limit_h_min -15
_diffrn_reflns_limit_k_max 8
_diffrn_reflns_limit_k_min -30
_diffrn_reflns_limit_l_max 28
_diffrn_reflns_limit_l_min -27
_diffrn_reflns_number 30732
_diffrn_reflns_theta_full 28.81
_diffrn_reflns_theta_max 28.81
_diffrn_reflns_theta_min 2.51
_exptl_absorpt_coefficient_mu 4.063
_exptl_absorpt_correction_T_max 0.940
_exptl_absorpt_correction_T_min 0.437
_exptl_absorpt_correction_type multi-scan
_exptl_absorpt_process_details 'SADABS 2.10 (Bruker AXS Inc., 2005)'
_exptl_crystal_colour orange
_exptl_crystal_density_diffrn 1.594
_exptl_crystal_density_method 'not measured'
_exptl_crystal_description needle
_exptl_crystal_F_000 4088
_exptl_crystal_size_max 0.15
_exptl_crystal_size_mid 0.04
_exptl_crystal_size_min 0.02
_platon_squeeze_details
;
;
_refine_diff_density_max 3.393
_refine_diff_density_min -2.947
_refine_diff_density_rms 0.217
_refine_ls_extinction_method none
_refine_ls_goodness_of_fit_ref 1.293
_refine_ls_hydrogen_treatment mixed
_refine_ls_matrix_type full
_refine_ls_number_parameters 847
_refine_ls_number_reflns 11932
_refine_ls_number_restraints 28
_refine_ls_restrained_S_all 1.292
_refine_ls_R_factor_all 0.1173
_refine_ls_R_factor_gt 0.0974
_refine_ls_shift/su_max 0.001
_refine_ls_shift/su_mean 0.000
_refine_ls_structure_factor_coef Fsqd
_refine_ls_weighting_details 'calc w=1/[\s^2^(Fo^2^)+(0.1374P)^2^+55.8240P] where P=(Fo^2^+2Fc^2^)/3'
_refine_ls_weighting_scheme calc
_refine_ls_wR_factor_gt 0.2615
_refine_ls_wR_factor_ref 0.2858
_reflns_number_gt 9576
_reflns_number_total 11932
_reflns_threshold_expression >2sigma(I)
_cod_data_source_file c3sc52041b.txt
_cod_data_source_block ambf11ybs
_cod_original_sg_symbol_H-M 'P 21/c'
_cod_database_code 1514614

loop_
_symmetry_equiv_pos_as_xyz
'x, y, z'
'-x, y+1/2, -z+1/2'
'-x, -y, -z'
'x, -y-1/2, z-1/2'

loop_
_atom_site_label
_atom_site_type_symbol
_atom_site_fract_x
_atom_site_fract_y
_atom_site_fract_z
_atom_site_U_iso_or_equiv
_atom_site_adp_type
_atom_site_occupancy
_atom_site_symmetry_multiplicity
_atom_site_calc_flag
_atom_site_refinement_flags
_atom_site_disorder_assembly
_atom_site_disorder_group
Yb1 Yb 0.59176(5) 0.18829(2) 0.32773(2) 0.0475(3) Uani 1 1 d . . .
Yb2 Yb 0.54474(5) 0.32678(2) 0.36427(2) 0.0481(3) Uani 1 1 d . B .
Fe1 Fe 0.40811(15) 0.11779(8) 0.35619(8) 0.0493(5) Uani 1 1 d . . .
Fe2 Fe 0.25304(18) 0.12882(9) 0.43524(9) 0.0605(6) Uani 1 1 d . B .
Fe3 Fe 0.26506(18) 0.23993(9) 0.50277(10) 0.0645(6) Uani 1 1 d . B .
Fe4 Fe 0.41665(18) 0.32061(9) 0.46806(9) 0.0555(6) Uani 1 1 d . B .
N1 N 0.7051(9) 0.1575(4) 0.4191(5) 0.051(3) Uani 1 1 d . . .
C1 C 0.7707(12) 0.2039(6) 0.4359(6) 0.066(5) Uani 1 1 d . . .
H1A H 0.8134 0.2071 0.4084 0.079 Uiso 1 1 calc R . .
H1B H 0.8101 0.1974 0.4746 0.079 Uiso 1 1 calc R . .
C2 C 0.7167(11) 0.2550(5) 0.4365(6) 0.056(4) Uani 1 1 d . . .
H2A H 0.6871 0.2559 0.4705 0.067 Uiso 1 1 calc R . .
H2B H 0.7602 0.2860 0.4388 0.067 Uiso 1 1 calc R . .
O1 O 0.6443(7) 0.2582(4) 0.3842(4) 0.052(2) Uani 1 1 d . . .
C3 C 0.6536(12) 0.1442(6) 0.4615(6) 0.064(5) Uani 1 1 d . . .
H3A H 0.6911 0.1547 0.4996 0.077 Uiso 1 1 calc R . .
H3B H 0.6453 0.1048 0.4617 0.077 Uiso 1 1 calc R . .
C4 C 0.5534(11) 0.1714(7) 0.4530(6) 0.059(4) Uani 1 1 d . . .
H4A H 0.5147 0.1537 0.4775 0.071 Uiso 1 1 calc R . .
H4B H 0.5598 0.2098 0.4634 0.071 Uiso 1 1 calc R . .
O2 O 0.5110(8) 0.1653(4) 0.3944(4) 0.058(3) Uani 1 1 d . . .
C5 C 0.7595(12) 0.1128(6) 0.4025(6) 0.059(4) Uani 1 1 d . . .
H5A H 0.7987 0.0970 0.4377 0.071 Uiso 1 1 calc R . .
H5B H 0.8028 0.1268 0.3787 0.071 Uiso 1 1 calc R . .
C6 C 0.7003(11) 0.0698(6) 0.3700(7) 0.059(4) Uani 1 1 d . . .
H6A H 0.6712 0.0487 0.3976 0.071 Uiso 1 1 calc R . .
C7 C 0.7539(14) 0.0312(7) 0.3384(8) 0.072(5) Uani 1 1 d . . .
H7A H 0.7106 0.0034 0.3194 0.108 Uiso 1 1 calc R . .
H7B H 0.8055 0.0144 0.3660 0.108 Uiso 1 1 calc R . .
H7C H 0.7800 0.0509 0.3095 0.108 Uiso 1 1 calc R . .
O3 O 0.6249(7) 0.0938(4) 0.3277(4) 0.054(2) Uani 1 1 d D . .
H3 H 0.570(6) 0.074(5) 0.333(6) 0.065 Uiso 1 1 d D . .
N2 N 0.4039(9) 0.3518(4) 0.2850(5) 0.050(3) Uani 1 1 d . . .
C8 C 0.4239(12) 0.3267(5) 0.2312(6) 0.054(4) Uani 1 1 d . . .
H8A H 0.3670 0.3293 0.2001 0.064 Uiso 1 1 calc R . .
H8B H 0.4758 0.3465 0.2189 0.064 Uiso 1 1 calc R . .
C9 C 0.4511(10) 0.2696(6) 0.2414(5) 0.050(4) Uani 1 1 d . . .
H9A H 0.3948 0.2483 0.2449 0.060 Uiso 1 1 calc R . .
H9B H 0.4754 0.2556 0.2082 0.060 Uiso 1 1 calc R . .
O4 O 0.5234(7) 0.2637(4) 0.2935(4) 0.052(2) Uani 1 1 d . . .
C10 C 0.3151(10) 0.3291(6) 0.3005(6) 0.052(4) Uani 1 1 d . . .
H10A H 0.2809 0.3581 0.3160 0.062 Uiso 1 1 calc R . .
H10B H 0.2732 0.3150 0.2654 0.062 Uiso 1 1 calc R . .
C11 C 0.3367(11) 0.2854(6) 0.3439(6) 0.060(4) Uani 1 1 d . . .
H11A H 0.2804 0.2783 0.3605 0.071 Uiso 1 1 calc R . .
H11B H 0.3520 0.2521 0.3249 0.071 Uiso 1 1 calc R . .
O5 O 0.4122(7) 0.2991(4) 0.3873(4) 0.057(3) Uani 1 1 d . . .
C12 C 0.4014(12) 0.4097(5) 0.2780(6) 0.057(4) Uani 1 1 d . . .
H12A H 0.3425 0.4203 0.2510 0.068 Uiso 1 1 calc R . .
H12B H 0.4557 0.4215 0.2615 0.068 Uiso 1 1 calc R . .
C13 C 0.4058(14) 0.4375(6) 0.3374(6) 0.065(5) Uani 1 1 d . . .
H13A H 0.3442 0.4330 0.3498 0.079 Uiso 1 1 calc R . .
C14 C 0.4270(14) 0.4964(7) 0.3317(8) 0.074(5) Uani 1 1 d . . .
H14A H 0.4296 0.5142 0.3688 0.111 Uiso 1 1 calc R . .
H14B H 0.3771 0.5127 0.3026 0.111 Uiso 1 1 calc R . .
H14C H 0.4880 0.5004 0.3202 0.111 Uiso 1 1 calc R . .
O6 O 0.4803(8) 0.4140(4) 0.3785(4) 0.058(3) Uani 1 1 d D . .
H6 H 0.453(10) 0.412(6) 0.413(4) 0.069 Uiso 1 1 d D . .
N3 N 0.3077(10) 0.0784(6) 0.2827(6) 0.069(4) Uani 1 1 d . . .
C15 C 0.3321(15) 0.0984(8) 0.2278(7) 0.082(6) Uani 1 1 d . . .
H15A H 0.3283 0.0683 0.2003 0.098 Uiso 1 1 calc R . .
H15B H 0.2854 0.1258 0.2105 0.098 Uiso 1 1 calc R . .
C16 C 0.4261(11) 0.1214(6) 0.2378(6) 0.057(4) Uani 1 1 d . . .
H16A H 0.4728 0.0921 0.2394 0.068 Uiso 1 1 calc R . .
H16B H 0.4313 0.1446 0.2048 0.068 Uiso 1 1 calc R . .
O7 O 0.4493(7) 0.1517(4) 0.2888(4) 0.050(2) Uani 1 1 d . . .
C17 C 0.2113(12) 0.0951(9) 0.2869(8) 0.079(5) Uani 1 1 d . . .
H17A H 0.1867 0.0712 0.3137 0.095 Uiso 1 1 calc R . .
H17B H 0.1685 0.0927 0.2487 0.095 Uiso 1 1 calc R . .
C18 C 0.2148(15) 0.1511(8) 0.3081(8) 0.083(6) Uani 1 1 d . . .
H18A H 0.2296 0.1757 0.2785 0.100 Uiso 1 1 calc R . .
H18B H 0.1527 0.1614 0.3162 0.100 Uiso 1 1 calc R . .
O8 O 0.2881(8) 0.1553(4) 0.3609(4) 0.064(3) Uani 1 1 d . . .
C19 C 0.3273(14) 0.0213(7) 0.2950(8) 0.080(5) Uani 1 1 d . . .
H19A H 0.2974 -0.0002 0.2611 0.096 Uiso 1 1 calc R . .
H19B H 0.2990 0.0104 0.3278 0.096 Uiso 1 1 calc R . .
C20 C 0.4324(14) 0.0100(8) 0.3091(9) 0.082(6) Uani 1 1 d . . .
H20A H 0.4570 0.0126 0.2728 0.099 Uiso 1 1 calc R . .
C21 C 0.4559(17) -0.0437(8) 0.3345(9) 0.092(7) Uani 1 1 d . . .
H21A H 0.5247 -0.0486 0.3428 0.139 Uiso 1 1 calc R . .
H21B H 0.4263 -0.0712 0.3072 0.139 Uiso 1 1 calc R . .
H21C H 0.4323 -0.0469 0.3702 0.139 Uiso 1 1 calc R . .
O9 O 0.4765(8) 0.0510(4) 0.3476(5) 0.066(3) Uani 1 1 d D . .
N4 N 0.2657(11) 0.0554(6) 0.5012(6) 0.069(4) Uani 1 1 d . B .
C22 C 0.3385(16) 0.0205(8) 0.4871(9) 0.087(6) Uani 1 1 d . . .
H22A H 0.3092 -0.0045 0.4562 0.104 Uiso 1 1 calc R . .
H22B H 0.3665 -0.0011 0.5213 0.104 Uiso 1 1 calc R . .
C23 C 0.4153(15) 0.0514(7) 0.4678(8) 0.078(5) Uani 1 1 d . . .
H23A H 0.4568 0.0689 0.5010 0.093 Uiso 1 1 calc R . .
H23B H 0.4543 0.0271 0.4492 0.093 Uiso 1 1 calc R . .
O10 O 0.3716(7) 0.0900(4) 0.4286(4) 0.056(3) Uani 1 1 d . . .
C24 C 0.2911(19) 0.0782(9) 0.5577(10) 0.104(7) Uani 1 1 d D . .
H24A H 0.3295 0.0519 0.5836 0.124 Uiso 0.64 1 calc PR A 1
H24B H 0.2327 0.0849 0.5723 0.124 Uiso 0.64 1 calc PR A 1
H24C H 0.3597 0.0729 0.5723 0.124 Uiso 0.36 1 calc PR A 2
H24D H 0.2573 0.0586 0.5836 0.124 Uiso 0.36 1 calc PR A 2
C25A C 0.3435(19) 0.1277(9) 0.5598(10) 0.064(6) Uiso 0.64 1 d PD B 1
H25A H 0.4098 0.1201 0.5574 0.077 Uiso 0.64 1 calc PR B 1
H25B H 0.3436 0.1465 0.5965 0.077 Uiso 0.64 1 calc PR B 1
C25B C 0.270(4) 0.1347(13) 0.5603(19) 0.090(16) Uiso 0.36 1 d PD B 2
H25C H 0.3049 0.1501 0.5969 0.108 Uiso 0.36 1 calc PR B 2
H25D H 0.2015 0.1399 0.5582 0.108 Uiso 0.36 1 calc PR B 2
O11 O 0.2988(13) 0.1610(5) 0.5117(5) 0.100(5) Uani 1 1 d D . .
C26 C 0.1767(17) 0.0335(10) 0.4909(10) 0.099(7) Uani 1 1 d D . .
H26A H 0.1386 0.0518 0.5154 0.119 Uiso 0.64 1 calc PR B 1
H26B H 0.1814 -0.0048 0.5020 0.119 Uiso 0.64 1 calc PR B 1
H26C H 0.1563 0.0300 0.5280 0.119 Uiso 0.36 1 calc PR B 2
H26D H 0.1801 -0.0030 0.4752 0.119 Uiso 0.36 1 calc PR B 2
C27A C 0.127(2) 0.0380(10) 0.4293(11) 0.070(7) Uiso 0.64 1 d PD B 1
H27A H 0.1669 0.0149 0.4096 0.085 Uiso 0.64 1 calc PR B 1
C28A C 0.029(3) 0.011(2) 0.411(2) 0.152(19) Uiso 0.64 1 d PD B 1
H28A H 0.0053 0.0168 0.3700 0.227 Uiso 0.64 1 calc PR B 1
H28B H -0.0146 0.0270 0.4329 0.227 Uiso 0.64 1 calc PR B 1
H28C H 0.0354 -0.0273 0.4192 0.227 Uiso 0.64 1 calc PR B 1
C27B C 0.103(3) 0.064(4) 0.450(3) 0.20(5) Uiso 0.36 1 d PD B 2
H27B H 0.0828 0.0939 0.4736 0.246 Uiso 0.36 1 calc PR B 2
C28B C 0.011(4) 0.037(3) 0.419(3) 0.090(16) Uiso 0.36 1 d PD B 2
H28D H -0.0225 0.0616 0.3890 0.134 Uiso 0.36 1 calc PR B 2
H28E H -0.0292 0.0293 0.4462 0.134 Uiso 0.36 1 calc PR B 2
H28F H 0.0265 0.0040 0.4009 0.134 Uiso 0.36 1 calc PR B 2
O12 O 0.1406(10) 0.0892(5) 0.4069(6) 0.087(4) Uani 1 1 d D . .
N5 N 0.1163(11) 0.2790(6) 0.4935(7) 0.078(4) Uani 1 1 d D . .
C29A C 0.051(2) 0.2583(13) 0.4439(14) 0.083(11) Uiso 0.54 1 d PD B 1
H29A H 0.0536 0.2794 0.4090 0.100 Uiso 0.54 1 calc PR B 1
H29B H -0.0148 0.2587 0.4502 0.100 Uiso 0.54 1 calc PR B 1
C30A C 0.085(2) 0.2005(11) 0.4384(15) 0.070(8) Uiso 0.54 1 d PD B 1
H30A H 0.0762 0.1792 0.4721 0.084 Uiso 0.54 1 calc PR B 1
H30B H 0.0477 0.1837 0.4034 0.084 Uiso 0.54 1 calc PR B 1
C29B C 0.058(3) 0.2389(15) 0.4571(14) 0.067(10) Uiso 0.46 1 d PD B 2
H29C H -0.0062 0.2537 0.4440 0.080 Uiso 0.46 1 calc PR B 2
H29D H 0.0528 0.2068 0.4807 0.080 Uiso 0.46 1 calc PR B 2
C30B C 0.097(3) 0.222(2) 0.4039(15) 0.101(14) Uiso 0.46 1 d PD B 2
H30C H 0.0566 0.1938 0.3808 0.122 Uiso 0.46 1 calc PR B 2
H30D H 0.1058 0.2521 0.3791 0.122 Uiso 0.46 1 calc PR B 2
O13 O 0.1844(10) 0.2002(5) 0.4355(6) 0.088(4) Uani 1 1 d D . .
C31A C 0.134(2) 0.3364(9) 0.4866(13) 0.063(8) Uiso 0.54 1 d PD B 1
H31A H 0.1624 0.3525 0.5242 0.075 Uiso 0.54 1 calc PR B 1
H31B H 0.0739 0.3552 0.4709 0.075 Uiso 0.54 1 calc PR B 1
C31B C 0.107(3) 0.3287(18) 0.461(3) 0.13(2) Uiso 0.46 1 d PD B 2
H31C H 0.0880 0.3581 0.4839 0.158 Uiso 0.46 1 calc PR B 2
H31D H 0.0573 0.3247 0.4254 0.158 Uiso 0.46 1 calc PR B 2
C32 C 0.2027(14) 0.3420(9) 0.4446(8) 0.081(5) Uani 1 1 d D . .
H32A H 0.1721 0.3296 0.4057 0.097 Uiso 0.54 1 calc PR B 1
H32B H 0.2223 0.3798 0.4422 0.097 Uiso 0.54 1 calc PR B 1
H32C H 0.1935 0.3407 0.4022 0.097 Uiso 0.46 1 calc PR B 2
H32D H 0.2190 0.3794 0.4565 0.097 Uiso 0.46 1 calc PR B 2
O14 O 0.2774(9) 0.3111(4) 0.4665(5) 0.066(3) Uani 1 1 d . B .
C33 C 0.0954(17) 0.2722(10) 0.5525(10) 0.102(7) Uani 1 1 d . B .
H33A H 0.0651 0.2369 0.5553 0.122 Uiso 1 1 calc R . .
H33B H 0.0514 0.3005 0.5598 0.122 Uiso 1 1 calc R . .
C34 C 0.191(2) 0.2758(10) 0.5988(9) 0.119(10) Uani 1 1 d . . .
H34A H 0.2135 0.3138 0.5997 0.143 Uiso 1 1 calc R B .
C35 C 0.169(3) 0.2630(13) 0.6577(10) 0.139(11) Uani 1 1 d . B .
H35A H 0.2277 0.2650 0.6871 0.208 Uiso 1 1 calc R . .
H35B H 0.1428 0.2268 0.6572 0.208 Uiso 1 1 calc R . .
H35C H 0.1235 0.2890 0.6666 0.208 Uiso 1 1 calc R . .
O15 O 0.2563(13) 0.2453(6) 0.5826(6) 0.103(5) Uani 1 1 d . B .
N6 N 0.4832(11) 0.3436(6) 0.5582(5) 0.067(4) Uani 1 1 d . . .
C36 C 0.4653(15) 0.2987(7) 0.5958(6) 0.073(5) Uani 1 1 d . . .
H36A H 0.4033 0.3038 0.6067 0.088 Uiso 1 1 calc R . .
H36B H 0.5148 0.2983 0.6315 0.088 Uiso 1 1 calc R . .
C37 C 0.4658(15) 0.2463(8) 0.5649(7) 0.080(5) Uani 1 1 d . B .
H37A H 0.5313 0.2367 0.5624 0.096 Uiso 1 1 calc R . .
H37B H 0.4406 0.2176 0.5864 0.096 Uiso 1 1 calc R . .
O16 O 0.4092(8) 0.2510(4) 0.5092(4) 0.065(3) Uani 1 1 d . . .
C38 C 0.5860(13) 0.3497(8) 0.5618(7) 0.077(5) Uani 1 1 d . . .
H38A H 0.6185 0.3163 0.5772 0.093 Uiso 1 1 calc R . .
H38B H 0.6102 0.3791 0.5887 0.093 Uiso 1 1 calc R . .
C39 C 0.6082(13) 0.3617(7) 0.5032(6) 0.066(5) Uani 1 1 d . B .
H39A H 0.5938 0.3997 0.4931 0.079 Uiso 1 1 calc R . .
H39B H 0.6762 0.3556 0.5044 0.079 Uiso 1 1 calc R . .
O17 O 0.5526(8) 0.3277(4) 0.4610(4) 0.054(3) Uani 1 1 d . . .
C40 C 0.4305(16) 0.3931(8) 0.5665(7) 0.080(5) Uani 1 1 d . . .
H40A H 0.4642 0.4118 0.6015 0.096 Uiso 1 1 calc R . .
H40B H 0.3670 0.3831 0.5726 0.096 Uiso 1 1 calc R . .
C41 C 0.4200(16) 0.4302(6) 0.5169(7) 0.080(6) Uani 1 1 d . B .
H41A H 0.4836 0.4469 0.5192 0.096 Uiso 1 1 calc R . .
C42 C 0.3547(17) 0.4743(8) 0.5161(9) 0.091(6) Uani 1 1 d . . .
H42A H 0.3555 0.4970 0.4825 0.136 Uiso 1 1 calc R . .
H42B H 0.3736 0.4956 0.5512 0.136 Uiso 1 1 calc R . .
H42C H 0.2907 0.4602 0.5140 0.136 Uiso 1 1 calc R . .
O18 O 0.4009(10) 0.4005(4) 0.4640(5) 0.078(4) Uani 1 1 d D . .
O19 O 0.6049(7) 0.1753(4) 0.2273(4) 0.050(2) Uani 1 1 d . . .
O20 O 0.7428(8) 0.1898(4) 0.2973(5) 0.058(3) Uani 1 1 d . . .
O21 O 0.7501(9) 0.1337(5) 0.2140(5) 0.074(3) Uani 1 1 d . . .
S1 S 0.7078(3) 0.17859(16) 0.23465(17) 0.0574(10) Uani 1 1 d . . .
C43 C 0.7353(13) 0.2355(6) 0.1977(6) 0.060(4) Uani 1 1 d . . .
C44 C 0.7965(15) 0.2340(8) 0.1607(8) 0.077(5) Uani 1 1 d . . .
H44A H 0.8232 0.2009 0.1522 0.092 Uiso 1 1 calc R . .
C45 C 0.8192(18) 0.2815(11) 0.1356(8) 0.098(7) Uani 1 1 d . . .
H45A H 0.8642 0.2803 0.1115 0.117 Uiso 1 1 calc R . .
C46 C 0.778(2) 0.3309(10) 0.1446(8) 0.099(8) Uani 1 1 d . . .
C47 C 0.715(2) 0.3294(8) 0.1778(9) 0.101(9) Uani 1 1 d . . .
H47A H 0.6854 0.3624 0.1839 0.121 Uiso 1 1 calc R . .
C48 C 0.6866(14) 0.2843(7) 0.2047(8) 0.080(6) Uani 1 1 d . . .
H48A H 0.6181 0.2786 0.1898 0.095 Uiso 1 1 calc R . .
H48B H 0.6953 0.2920 0.2464 0.095 Uiso 1 1 calc R . .
C49 C 0.801(3) 0.3801(10) 0.1182(10) 0.151(14) Uani 1 1 d . . .
H49A H 0.8508 0.3732 0.0968 0.227 Uiso 1 1 calc R . .
H49B H 0.8228 0.4069 0.1482 0.227 Uiso 1 1 calc R . .
H49C H 0.7445 0.3936 0.0919 0.227 Uiso 1 1 calc R . .
O22 O 0.6933(8) 0.3785(4) 0.3965(4) 0.060(3) Uani 1 1 d . . .
O23 O 0.6167(8) 0.3778(4) 0.2977(4) 0.059(3) Uani 1 1 d . . .
O24 O 0.7064(10) 0.4578(5) 0.3383(5) 0.081(4) Uani 1 1 d . . .
S2 S 0.6996(3) 0.40089(15) 0.34082(16) 0.0601(11) Uani 1 1 d . B .
C50 C 0.8017(13) 0.3725(7) 0.3236(6) 0.064(5) Uani 1 1 d . . .
C51 C 0.8154(14) 0.3180(7) 0.3262(7) 0.065(5) Uani 1 1 d . B .
H51A H 0.7710 0.2955 0.3392 0.078 Uiso 1 1 calc R . .
C52 C 0.8930(14) 0.2962(9) 0.3102(8) 0.080(6) Uani 1 1 d . . .
H52A H 0.9019 0.2585 0.3135 0.096 Uiso 1 1 calc R B .
C53 C 0.9581(18) 0.3259(9) 0.2898(10) 0.087(6) Uani 1 1 d U B .
C54 C 0.9461(17) 0.3823(10) 0.2891(9) 0.096(7) Uani 1 1 d . . .
H54A H 0.9929 0.4047 0.2784 0.115 Uiso 1 1 calc R B .
C55 C 0.8650(17) 0.4056(8) 0.3041(8) 0.081(6) Uani 1 1 d . B .
H55A H 0.8544 0.4431 0.3007 0.097 Uiso 1 1 calc R . .
C56 C 1.0434(19) 0.3026(12) 0.2707(14) 0.127(10) Uani 1 1 d . . .
H56A H 1.0422 0.2634 0.2738 0.191 Uiso 1 1 calc R B .
H56B H 1.1013 0.3164 0.2953 0.191 Uiso 1 1 calc R . .
H56C H 1.0419 0.3128 0.2307 0.191 Uiso 1 1 calc R . .

loop_
_atom_site_aniso_label
_atom_site_aniso_U_11
_atom_site_aniso_U_22
_atom_site_aniso_U_33
_atom_site_aniso_U_23
_atom_site_aniso_U_13
_atom_site_aniso_U_12
Yb1 0.0436(5) 0.0603(4) 0.0385(3) 0.0037(2) 0.0086(3) -0.0028(3)
Yb2 0.0487(5) 0.0603(4) 0.0354(3) 0.0005(2) 0.0094(3) -0.0066(3)
Fe1 0.0467(13) 0.0609(11) 0.0424(10) -0.0006(8) 0.0141(9) -0.0067(9)
Fe2 0.0604(16) 0.0670(12) 0.0566(12) 0.0017(9) 0.0181(11) -0.0003(10)
Fe3 0.0668(16) 0.0681(13) 0.0602(13) -0.0037(10) 0.0166(12) -0.0097(11)
Fe4 0.0573(15) 0.0721(12) 0.0379(10) -0.0033(8) 0.0120(10) -0.0103(10)
N1 0.049(8) 0.048(6) 0.056(7) 0.009(5) 0.009(6) -0.006(5)
C1 0.065(11) 0.078(10) 0.046(7) 0.006(7) -0.008(8) -0.012(8)
C2 0.048(9) 0.055(7) 0.062(8) -0.001(6) 0.008(7) -0.002(6)
O1 0.044(6) 0.070(6) 0.041(5) 0.012(4) 0.005(4) 0.004(4)
C3 0.069(12) 0.076(9) 0.043(7) 0.009(7) 0.002(8) -0.019(8)
C4 0.040(10) 0.093(11) 0.043(7) -0.010(7) 0.007(7) -0.004(7)
O2 0.061(7) 0.080(6) 0.028(4) -0.003(4) -0.005(5) -0.013(5)
C5 0.058(10) 0.063(8) 0.053(8) 0.015(6) 0.005(8) 0.004(7)
C6 0.041(9) 0.076(9) 0.057(8) -0.012(7) 0.003(7) 0.013(7)
C7 0.068(12) 0.073(10) 0.087(12) 0.005(8) 0.043(10) 0.000(8)
O3 0.043(6) 0.068(6) 0.052(5) 0.003(4) 0.011(5) 0.004(4)
N2 0.059(8) 0.046(5) 0.048(6) 0.002(5) 0.017(6) 0.001(5)
C8 0.069(11) 0.058(7) 0.032(6) -0.004(5) 0.008(7) 0.000(7)
C9 0.041(8) 0.070(8) 0.037(6) -0.006(6) -0.001(6) 0.000(6)
O4 0.045(6) 0.072(6) 0.036(4) 0.001(4) 0.005(4) 0.000(4)
C10 0.035(9) 0.063(8) 0.054(8) -0.004(6) 0.003(7) 0.001(6)
C11 0.053(10) 0.068(8) 0.056(8) 0.014(7) 0.005(7) -0.010(7)
O5 0.049(6) 0.077(6) 0.041(5) -0.004(4) 0.001(5) -0.014(5)
C12 0.071(11) 0.057(7) 0.040(7) 0.000(6) 0.006(7) -0.012(7)
C13 0.088(13) 0.053(7) 0.054(8) -0.010(6) 0.011(8) 0.003(8)
C14 0.076(13) 0.072(10) 0.075(11) -0.005(8) 0.019(10) 0.006(9)
O6 0.078(8) 0.053(5) 0.043(5) -0.007(4) 0.016(5) 0.005(5)
N3 0.059(10) 0.084(9) 0.065(8) -0.005(7) 0.013(7) -0.023(7)
C15 0.096(16) 0.110(14) 0.045(8) -0.012(8) 0.030(10) -0.039(12)
C16 0.048(10) 0.076(9) 0.053(8) -0.005(7) 0.022(7) -0.006(7)
O7 0.044(6) 0.071(6) 0.041(5) -0.004(4) 0.021(5) 0.004(4)
C17 0.041(11) 0.130(16) 0.063(10) -0.016(10) 0.005(9) -0.006(10)
C18 0.080(14) 0.103(13) 0.062(10) 0.007(9) 0.003(10) -0.003(11)
O8 0.066(8) 0.068(6) 0.056(6) 0.007(5) 0.008(5) -0.001(5)
C19 0.082(14) 0.081(11) 0.070(10) -0.017(9) 0.001(10) -0.010(9)
C20 0.067(13) 0.094(13) 0.086(12) -0.031(10) 0.017(10) -0.029(10)
C21 0.102(17) 0.092(13) 0.098(14) -0.047(11) 0.054(13) -0.012(11)
O9 0.073(8) 0.064(6) 0.067(6) -0.007(5) 0.027(6) -0.012(5)
N4 0.062(10) 0.088(9) 0.063(8) 0.011(7) 0.027(8) -0.008(7)
C22 0.103(17) 0.083(12) 0.088(13) 0.016(10) 0.056(13) 0.017(11)
C23 0.080(14) 0.078(11) 0.081(11) 0.028(9) 0.031(11) 0.011(9)
O10 0.050(7) 0.076(6) 0.048(5) 0.013(4) 0.028(5) 0.009(5)
C24 0.12(2) 0.104(15) 0.099(16) 0.034(13) 0.042(15) -0.003(13)
O11 0.171(16) 0.069(7) 0.063(7) 0.005(6) 0.029(9) 0.015(8)
C26 0.085(16) 0.124(17) 0.096(15) -0.008(13) 0.035(13) -0.019(13)
O12 0.076(9) 0.101(9) 0.083(8) -0.006(7) 0.018(7) -0.016(7)
N5 0.073(11) 0.095(10) 0.078(9) -0.001(8) 0.041(9) -0.007(8)
O13 0.088(10) 0.092(8) 0.078(8) -0.010(7) 0.006(7) -0.005(7)
C32 0.068(14) 0.105(13) 0.077(12) 0.001(10) 0.030(11) -0.001(11)
O14 0.056(8) 0.075(6) 0.074(7) 0.006(5) 0.033(6) -0.004(5)
C33 0.091(17) 0.119(17) 0.107(17) -0.013(13) 0.047(15) -0.014(13)
C34 0.17(3) 0.098(15) 0.069(12) -0.028(11) -0.020(15) 0.018(16)
C35 0.19(3) 0.17(3) 0.075(14) 0.006(15) 0.060(18) 0.01(2)
O15 0.144(14) 0.086(9) 0.074(8) -0.021(7) 0.012(9) 0.008(9)
N6 0.079(11) 0.088(9) 0.035(6) -0.012(6) 0.016(7) -0.027(8)
C36 0.097(15) 0.082(10) 0.040(7) -0.002(7) 0.012(9) -0.012(10)
C37 0.090(14) 0.090(12) 0.056(9) 0.000(8) 0.006(10) -0.013(10)
O16 0.074(8) 0.071(6) 0.050(5) 0.003(5) 0.010(5) -0.009(5)
C38 0.066(13) 0.108(13) 0.060(9) -0.023(9) 0.016(9) -0.038(10)
C39 0.066(11) 0.080(10) 0.051(8) -0.014(7) 0.007(8) -0.033(8)
O17 0.057(7) 0.063(5) 0.040(5) 0.002(4) 0.003(5) -0.010(4)
C40 0.100(16) 0.090(12) 0.058(9) -0.010(9) 0.033(10) -0.005(11)
C41 0.115(17) 0.058(9) 0.066(10) -0.013(8) 0.017(10) 0.013(9)
C42 0.110(18) 0.084(12) 0.079(12) -0.006(10) 0.018(12) -0.008(11)
O18 0.117(11) 0.068(6) 0.055(6) 0.001(5) 0.028(7) -0.005(6)
O19 0.046(7) 0.068(6) 0.037(5) 0.001(4) 0.015(5) -0.001(4)
O20 0.046(6) 0.067(6) 0.063(6) -0.002(5) 0.019(5) 0.005(5)
O21 0.068(8) 0.097(8) 0.065(7) 0.010(6) 0.036(6) 0.022(6)
S1 0.049(3) 0.074(2) 0.053(2) 0.0029(16) 0.018(2) 0.0064(17)
C43 0.060(11) 0.074(9) 0.049(8) -0.005(7) 0.017(9) -0.002(8)
C44 0.070(13) 0.092(12) 0.081(12) 0.017(9) 0.048(12) -0.006(9)
C45 0.107(19) 0.14(2) 0.061(11) 0.003(12) 0.056(12) -0.023(15)
C46 0.13(2) 0.115(17) 0.048(10) 0.012(10) 0.008(12) -0.056(15)
C47 0.16(2) 0.078(12) 0.057(10) 0.013(9) -0.004(14) -0.029(13)
C48 0.081(14) 0.075(10) 0.078(11) 0.021(9) 0.004(10) -0.013(9)
C49 0.25(4) 0.115(18) 0.078(14) 0.021(13) 0.017(19) -0.09(2)
O22 0.061(7) 0.072(6) 0.049(5) 0.004(4) 0.015(5) -0.007(5)
O23 0.073(8) 0.065(6) 0.040(5) 0.007(4) 0.012(5) -0.012(5)
O24 0.085(9) 0.082(7) 0.080(8) -0.001(6) 0.024(7) -0.027(6)
S2 0.062(3) 0.066(2) 0.0496(19) 0.0033(15) 0.0059(19) -0.0170(18)
C50 0.058(12) 0.095(12) 0.046(8) 0.004(7) 0.026(8) -0.023(9)
C51 0.049(12) 0.084(11) 0.064(10) 0.005(8) 0.018(9) -0.009(8)
C52 0.058(13) 0.108(14) 0.066(10) 0.010(10) -0.003(10) -0.013(11)
C53 0.081(10) 0.102(9) 0.085(9) 0.003(7) 0.036(8) -0.001(8)
C54 0.067(15) 0.15(2) 0.079(13) -0.002(12) 0.038(12) -0.050(14)
C55 0.094(17) 0.091(12) 0.066(10) -0.006(9) 0.036(12) -0.027(11)
C56 0.086(19) 0.16(2) 0.15(3) -0.02(2) 0.071(19) -0.008(17)

loop_
_atom_type_symbol
_atom_type_description
_atom_type_scat_dispersion_real
_atom_type_scat_dispersion_imag
_atom_type_scat_source
C C 0.0043 0.0021 'International Tables Vol C Tables 4.2.6.8 and 6.1.1.4'
H H 0.0000 0.0000 'International Tables Vol C Tables 4.2.6.8 and 6.1.1.4'
N N 0.0082 0.0043 'International Tables Vol C Tables 4.2.6.8 and 6.1.1.4'
O O 0.0142 0.0079 'International Tables Vol C Tables 4.2.6.8 and 6.1.1.4'
S S 0.1500 0.1576 'International Tables Vol C Tables 4.2.6.8 and 6.1.1.4'
Fe Fe 0.3536 1.0498 'International Tables Vol C Tables 4.2.6.8 and 6.1.1.4'
Yb Yb -0.5923 6.7648 'International Tables Vol C Tables 4.2.6.8 and 6.1.1.4'

loop_
_geom_angle_atom_site_label_1
_geom_angle_atom_site_label_2
_geom_angle_atom_site_label_3
_geom_angle
O4 Yb1 O2 102.8(4)
O4 Yb1 O1 68.0(3)
O2 Yb1 O1 86.4(3)
O4 Yb1 O7 83.8(3)
O2 Yb1 O7 67.8(3)
O1 Yb1 O7 136.6(3)
O4 Yb1 O3 155.8(3)
O2 Yb1 O3 83.2(4)
O1 Yb1 O3 136.2(3)
O7 Yb1 O3 76.7(3)
O4 Yb1 O20 103.8(4)
O2 Yb1 O20 147.9(3)
O1 Yb1 O20 87.2(4)
O7 Yb1 O20 132.7(3)
O3 Yb1 O20 79.9(3)
O4 Yb1 O19 82.6(3)
O2 Yb1 O19 144.5(3)
O1 Yb1 O19 127.0(3)
O7 Yb1 O19 78.2(3)
O3 Yb1 O19 79.4(3)
O20 Yb1 O19 57.4(3)
O4 Yb1 N1 137.0(3)
O2 Yb1 N1 69.9(4)
O1 Yb1 N1 69.2(3)
O7 Yb1 N1 126.6(4)
O3 Yb1 N1 67.2(3)
O20 Yb1 N1 78.4(4)
O19 Yb1 N1 128.5(4)
O5 Yb2 O1 105.2(4)
O5 Yb2 O4 88.5(4)
O1 Yb2 O4 67.0(3)
O5 Yb2 O17 67.6(3)
O1 Yb2 O17 84.1(4)
O4 Yb2 O17 136.3(3)
O5 Yb2 O6 82.4(4)
O1 Yb2 O6 156.0(3)
O4 Yb2 O6 136.7(3)
O17 Yb2 O6 77.9(3)
O5 Yb2 O23 146.7(4)
O1 Yb2 O23 101.4(4)
O4 Yb2 O23 83.8(3)
O17 Yb2 O23 135.6(3)
O6 Yb2 O23 81.2(4)
O5 Yb2 O22 145.5(3)
O1 Yb2 O22 81.6(3)
O4 Yb2 O22 124.3(4)
O17 Yb2 O22 79.8(3)
O6 Yb2 O22 79.8(4)
O23 Yb2 O22 58.0(3)
O5 Yb2 N2 70.0(4)
O1 Yb2 N2 136.8(3)
O4 Yb2 N2 69.9(3)
O17 Yb2 N2 127.6(4)
O6 Yb2 N2 67.1(3)
O23 Yb2 N2 76.9(4)
O22 Yb2 N2 127.5(3)
O9 Fe1 O2 102.1(5)
O9 Fe1 O8 149.7(5)
O2 Fe1 O8 105.9(5)
O9 Fe1 O7 92.2(4)
O2 Fe1 O7 78.1(4)
O8 Fe1 O7 104.5(4)
O9 Fe1 O10 91.2(4)
O2 Fe1 O10 96.8(4)
O8 Fe1 O10 74.4(4)
O7 Fe1 O10 174.4(4)
O9 Fe1 N3 78.9(5)
O2 Fe1 N3 157.5(5)
O8 Fe1 N3 79.6(5)
O7 Fe1 N3 79.3(5)
O10 Fe1 N3 105.7(5)
O12 Fe2 O11 129.6(7)
O12 Fe2 O10 113.8(5)
O11 Fe2 O10 98.0(6)
O12 Fe2 O13 94.3(6)
O11 Fe2 O13 73.4(5)
O10 Fe2 O13 147.9(5)
O12 Fe2 O8 102.0(5)
O11 Fe2 O8 124.7(6)
O10 Fe2 O8 73.8(4)
O13 Fe2 O8 85.8(5)
O12 Fe2 N4 77.2(6)
O11 Fe2 N4 75.1(5)
O10 Fe2 N4 74.3(5)
O13 Fe2 N4 129.7(6)
O8 Fe2 N4 144.5(5)
O15 Fe3 O14 113.1(6)
O15 Fe3 O11 91.6(6)
O14 Fe3 O11 150.1(6)
O15 Fe3 O13 131.6(7)
O14 Fe3 O13 100.4(5)
O11 Fe3 O13 72.3(6)
O15 Fe3 O16 100.7(6)
O14 Fe3 O16 74.7(5)
O11 Fe3 O16 84.6(6)
O13 Fe3 O16 121.9(5)
O15 Fe3 N5 79.6(6)
O14 Fe3 N5 75.5(5)
O11 Fe3 N5 127.9(6)
O13 Fe3 N5 76.1(5)
O16 Fe3 N5 147.5(5)
O5 Fe4 O18 104.0(4)
O5 Fe4 O16 104.0(4)
O18 Fe4 O16 150.0(5)
O5 Fe4 O17 77.4(4)
O18 Fe4 O17 90.7(5)
O16 Fe4 O17 105.5(4)
O5 Fe4 O14 96.6(5)
O18 Fe4 O14 90.8(5)
O16 Fe4 O14 75.8(5)
O17 Fe4 O14 174.0(4)
O5 Fe4 N6 156.9(5)
O18 Fe4 N6 79.2(5)
O16 Fe4 N6 79.1(5)
O17 Fe4 N6 79.7(5)
O14 Fe4 N6 106.2(5)
C3 N1 C5 113.8(12)
C3 N1 C1 113.0(12)
C5 N1 C1 108.4(13)
C3 N1 Yb1 109.7(9)
C5 N1 Yb1 106.6(8)
C1 N1 Yb1 104.8(7)
N1 C1 C2 111.0(13)
N1 C1 H1A 109.4
C2 C1 H1A 109.4
N1 C1 H1B 109.4
C2 C1 H1B 109.4
H1A C1 H1B 108.0
O1 C2 C1 108.9(11)
O1 C2 H2A 109.9
C1 C2 H2A 109.9
O1 C2 H2B 109.9
C1 C2 H2B 109.9
H2A C2 H2B 108.3
C2 O1 Yb2 123.1(8)
C2 O1 Yb1 124.5(8)
Yb2 O1 Yb1 110.3(4)
N1 C3 C4 114.5(12)
N1 C3 H3A 108.6
C4 C3 H3A 108.6
N1 C3 H3B 108.6
C4 C3 H3B 108.6
H3A C3 H3B 107.6
O2 C4 C3 106.4(13)
O2 C4 H4A 110.5
C3 C4 H4A 110.5
O2 C4 H4B 110.5
C3 C4 H4B 110.5
H4A C4 H4B 108.6
C4 O2 Fe1 130.8(10)
C4 O2 Yb1 119.3(10)
Fe1 O2 Yb1 106.5(4)
N1 C5 C6 114.0(13)
N1 C5 H5A 108.8
C6 C5 H5A 108.8
N1 C5 H5B 108.8
C6 C5 H5B 108.8
H5A C5 H5B 107.6
O3 C6 C5 109.5(12)
O3 C6 C7 107.8(12)
C5 C6 C7 114.6(14)
O3 C6 H6A 108.3
C5 C6 H6A 108.3
C7 C6 H6A 108.3
C6 C7 H7A 109.5
C6 C7 H7B 109.5
H7A C7 H7B 109.5
C6 C7 H7C 109.5
H7A C7 H7C 109.5
H7B C7 H7C 109.5
C6 O3 Yb1 121.6(8)
C6 O3 H3 103(9)
Yb1 O3 H3 109(9)
C12 N2 C8 108.6(11)
C12 N2 C10 113.4(12)
C8 N2 C10 111.8(11)
C12 N2 Yb2 109.0(8)
C8 N2 Yb2 105.3(8)
C10 N2 Yb2 108.4(7)
C9 C8 N2 110.6(11)
C9 C8 H8A 109.5
N2 C8 H8A 109.5
C9 C8 H8B 109.5
N2 C8 H8B 109.5
H8A C8 H8B 108.1
O4 C9 C8 110.7(10)
O4 C9 H9A 109.5
C8 C9 H9A 109.5
O4 C9 H9B 109.5
C8 C9 H9B 109.5
H9A C9 H9B 108.1
C9 O4 Yb1 126.1(8)
C9 O4 Yb2 121.6(8)
Yb1 O4 Yb2 109.6(3)
C11 C10 N2 112.0(12)
C11 C10 H10A 109.2
N2 C10 H10A 109.2
C11 C10 H10B 109.2
N2 C10 H10B 109.2
H10A C10 H10B 107.9
O5 C11 C10 110.9(12)
O5 C11 Yb2 38.3(7)
C10 C11 Yb2 85.6(9)
O5 C11 H11A 109.5
C10 C11 H11A 109.5
Yb2 C11 H11A 147.2
O5 C11 H11B 109.5
C10 C11 H11B 109.5
Yb2 C11 H11B 93.0
H11A C11 H11B 108.1
C11 O5 Fe4 130.9(10)
C11 O5 Yb2 118.9(9)
Fe4 O5 Yb2 107.3(4)
N2 C12 C13 109.9(11)
N2 C12 H12A 109.7
C13 C12 H12A 109.7
N2 C12 H12B 109.7
C13 C12 H12B 109.7
H12A C12 H12B 108.2
O6 C13 C14 108.9(13)
O6 C13 C12 108.8(12)
C14 C13 C12 108.8(14)
O6 C13 H13A 110.1
C14 C13 H13A 110.1
C12 C13 H13A 110.1
C13 C14 H14A 109.5
C13 C14 H14B 109.5
H14A C14 H14B 109.5
C13 C14 H14C 109.5
H14A C14 H14C 109.5
H14B C14 H14C 109.5
C13 O6 Yb2 122.2(7)
C13 O6 H6 103(10)
Yb2 O6 H6 108(9)
C19 N3 C17 114.0(15)
C19 N3 C15 115.1(16)
C17 N3 C15 110.9(15)
C19 N3 Fe1 101.6(9)
C17 N3 Fe1 106.9(10)
C15 N3 Fe1 107.4(9)
C16 C15 N3 111.6(14)
C16 C15 H15A 109.3
N3 C15 H15A 109.3
C16 C15 H15B 109.3
N3 C15 H15B 109.3
H15A C15 H15B 108.0
O7 C16 C15 113.7(14)
O7 C16 H16A 108.8
C15 C16 H16A 108.8
O7 C16 H16B 108.8
C15 C16 H16B 108.8
H16A C16 H16B 107.7
C16 O7 Fe1 113.7(9)
C16 O7 Yb1 127.0(9)
Fe1 O7 Yb1 103.7(4)
N3 C17 C18 108.8(15)
N3 C17 H17A 109.9
C18 C17 H17A 109.9
N3 C17 H17B 109.9
C18 C17 H17B 109.9
H17A C17 H17B 108.3
O8 C18 C17 109.0(15)
O8 C18 H18A 109.9
C17 C18 H18A 109.9
O8 C18 H18B 109.9
C17 C18 H18B 109.9
H18A C18 H18B 108.3
C18 O8 Fe1 113.7(11)
C18 O8 Fe2 116.8(11)
Fe1 O8 Fe2 105.6(5)
N3 C19 C20 111.6(16)
N3 C19 H19A 109.3
C20 C19 H19A 109.3
N3 C19 H19B 109.3
C20 C19 H19B 109.3
H19A C19 H19B 108.0
O9 C20 C21 110.6(16)
O9 C20 C19 107.7(15)
C21 C20 C19 113.3(17)
O9 C20 H20A 108.4
C21 C20 H20A 108.4
C19 C20 H20A 108.4
C20 C21 H21A 109.5
C20 C21 H21B 109.5
H21A C21 H21B 109.5
C20 C21 H21C 109.5
H21A C21 H21C 109.5
H21B C21 H21C 109.5
C20 O9 Fe1 120.2(11)
C26 N4 C24 112.0(18)
C26 N4 C22 114.6(18)
C24 N4 C22 113.2(17)
C26 N4 Fe2 104.1(13)
C24 N4 Fe2 106.2(11)
C22 N4 Fe2 105.6(10)
N4 C22 C23 112.2(16)
N4 C22 H22A 109.2
C23 C22 H22A 109.2
N4 C22 H22B 109.2
C23 C22 H22B 109.2
H22A C22 H22B 107.9
O10 C23 C22 107.2(15)
O10 C23 H23A 110.3
C22 C23 H23A 110.3
O10 C23 H23B 110.3
C22 C23 H23B 110.3
H23A C23 H23B 108.5
C23 O10 Fe2 124.0(11)
C23 O10 Fe1 129.9(11)
Fe2 O10 Fe1 106.1(4)
N4 C24 C25A 113.8(19)
N4 C24 C25B 114(3)
N4 C24 H24A 108.8
C25A C24 H24A 108.8
N4 C24 H24B 108.8
C25A C24 H24B 108.8
H24A C24 H24B 107.7
N4 C24 H24C 108.7
C25B C24 H24C 108.7
N4 C24 H24D 108.7
C25B C24 H24D 108.7
H24C C24 H24D 107.6
C24 C25A O11 108.5(18)
C24 C25A H25A 110.0
O11 C25A H25A 110.0
C24 C25A H25B 110.0
O11 C25A H25B 110.0
H25A C25A H25B 108.4
C24 C25B O11 108(2)
C24 C25B H25C 110.1
O11 C25B H25C 110.1
C24 C25B H25D 110.1
O11 C25B H25D 110.1
H25C C25B H25D 108.4
C25A O11 Fe2 120.2(12)
C25B O11 Fe2 117(2)
C25A O11 Fe3 134.1(13)
C25B O11 Fe3 114.7(15)
Fe2 O11 Fe3 105.7(6)
N4 C26 C27B 116(3)
N4 C26 C27A 113(2)
N4 C26 H26A 109.0
C27A C26 H26A 109.0
N4 C26 H26B 109.0
C27A C26 H26B 109.0
H26A C26 H26B 107.8
N4 C26 H26C 108.4
C27B C26 H26C 108.4
N4 C26 H26D 108.4
C27B C26 H26D 108.4
H26C C26 H26D 107.5
O12 C27A C26 111(2)
O12 C27A C28A 119(3)
C26 C27A C28A 118(3)
O12 C27A H27A 101.8
C26 C27A H27A 101.8
C28A C27A H27A 101.8
C27A C28A H28A 109.5
C27A C28A H28B 109.5
H28A C28A H28B 109.5
C27A C28A H28C 109.5
H28A C28A H28C 109.5
H28B C28A H28C 109.5
O12 C27B C26 111(3)
O12 C27B C28B 105(5)
C26 C27B C28B 121(6)
O12 C27B H27B 106.0
C26 C27B H27B 106.0
C28B C27B H27B 106.0
C27B C28B H28D 109.5
C27B C28B H28E 109.5
H28D C28B H28E 109.5
C27B C28B H28F 109.5
H28D C28B H28F 109.5
H28E C28B H28F 109.5
C27B O12 Fe2 114(3)
C27A O12 Fe2 120.9(14)
C31B N5 C29B 107(3)
C29A N5 C31A 111(2)
C29A N5 C33 120(2)
C31B N5 C33 126(3)
C29B N5 C33 105.8(19)
C31A N5 C33 106.8(16)
C29A N5 Fe3 111.3(16)
C31B N5 Fe3 113.0(15)
C29B N5 Fe3 100.1(18)
C31A N5 Fe3 103.9(14)
C33 N5 Fe3 102.8(13)
N5 C29A C30A 104(2)
N5 C29A H29A 111.1
C30A C29A H29A 111.1
N5 C29A H29B 111.1
C30A C29A H29B 111.1
H29A C29A H29B 109.0
O13 C30A C29A 110(2)
O13 C30A H30A 109.6
C29A C30A H30A 109.6
O13 C30A H30B 109.6
C29A C30A H30B 109.6
H30A C30A H30B 108.1
N5 C29B C30B 115(3)
N5 C29B H29C 108.6
C30B C29B H29C 108.6
N5 C29B H29D 108.6
C30B C29B H29D 108.6
H29C C29B H29D 107.6
O13 C30B C29B 96(3)
O13 C30B H30C 112.6
C29B C30B H30C 112.6
O13 C30B H30D 112.6
C29B C30B H30D 112.6
H30C C30B H30D 110.1
C30B O13 Fe3 122(2)
C30A O13 Fe3 111.9(15)
C30B O13 Fe2 134(2)
C30A O13 Fe2 119.3(14)
Fe3 O13 Fe2 103.1(6)
N5 C31A C32 108.0(18)
N5 C31A H31A 110.1
C32 C31A H31A 110.1
N5 C31A H31B 110.1
C32 C31A H31B 110.1
H31A C31A H31B 108.4
N5 C31B C32 109(2)
N5 C31B H31C 109.9
C32 C31B H31C 109.9
N5 C31B H31D 109.9
C32 C31B H31D 109.9
H31C C31B H31D 108.3
O14 C32 C31B 118.1(18)
O14 C32 C31A 105.7(18)
O14 C32 H32A 110.6
C31A C32 H32A 110.6
O14 C32 H32B 110.6
C31A C32 H32B 110.6
H32A C32 H32B 108.7
O14 C32 H32C 107.8
C31B C32 H32C 107.8
O14 C32 H32D 107.8
C31B C32 H32D 107.8
H32C C32 H32D 107.1
C32 O14 Fe3 122.8(12)
C32 O14 Fe4 131.2(11)
Fe3 O14 Fe4 105.9(5)
N5 C33 C34 109.1(19)
N5 C33 H33A 109.9
C34 C33 H33A 109.9
N5 C33 H33B 109.9
C34 C33 H33B 109.9
H33A C33 H33B 108.3
O15 C34 C35 116(2)
O15 C34 C33 109.7(17)
C35 C34 C33 108(3)
O15 C34 H34A 107.7
C35 C34 H34A 107.7
C33 C34 H34A 107.7
C34 C35 H35A 109.5
C34 C35 H35B 109.5
H35A C35 H35B 109.5
C34 C35 H35C 109.5
H35A C35 H35C 109.5
H35B C35 H35C 109.5
C34 O15 Fe3 121.1(13)
C38 N6 C40 116.4(15)
C38 N6 C36 109.8(15)
C40 N6 C36 113.0(15)
C38 N6 Fe4 108.1(9)
C40 N6 Fe4 102.1(10)
C36 N6 Fe4 106.7(9)
N6 C36 C37 110.2(13)
N6 C36 H36A 109.6
C37 C36 H36A 109.6
N6 C36 H36B 109.6
C37 C36 H36B 109.6
H36A C36 H36B 108.1
O16 C37 C36 109.0(15)
O16 C37 H37A 109.9
C36 C37 H37A 109.9
O16 C37 H37B 109.9
C36 C37 H37B 109.9
H37A C37 H37B 108.3
C37 O16 Fe4 116.8(10)
C37 O16 Fe3 115.9(11)
Fe4 O16 Fe3 103.5(5)
N6 C38 C39 111.5(14)
N6 C38 H38A 109.3
C39 C38 H38A 109.3
N6 C38 H38B 109.3
C39 C38 H38B 109.3
H38A C38 H38B 108.0
O17 C39 C38 109.3(12)
O17 C39 H39A 109.8
C38 C39 H39A 109.8
O17 C39 H39B 109.8
C38 C39 H39B 109.8
H39A C39 H39B 108.3
C39 O17 Fe4 114.3(10)
C39 O17 Yb2 128.2(9)
Fe4 O17 Yb2 103.6(4)
N6 C40 C41 112.7(15)
N6 C40 H40A 109.1
C41 C40 H40A 109.1
N6 C40 H40B 109.1
C41 C40 H40B 109.1
H40A C40 H40B 107.8
O18 C41 C42 111.9(16)
O18 C41 C40 110.0(13)
C42 C41 C40 116.5(18)
O18 C41 H41A 105.9
C42 C41 H41A 105.9
C40 C41 H41A 105.9
C41 C42 H42A 109.5
C41 C42 H42B 109.5
H42A C42 H42B 109.5
C41 C42 H42C 109.5
H42A C42 H42C 109.5
H42B C42 H42C 109.5
C41 O18 Fe4 118.2(9)
S1 O19 Yb1 99.0(5)
S1 O20 Yb1 98.7(5)
O21 S1 O19 114.6(7)
O21 S1 O20 114.3(7)
O19 S1 O20 104.9(6)
C44 C43 C48 119.7(17)
C44 C43 S1 122.7(14)
C48 C43 S1 117.5(14)
C43 C44 C45 119(2)
C43 C44 H44A 120.3
C45 C44 H44A 120.3
C44 C45 C46 122(2)
C44 C45 H45A 118.8
C46 C45 H45A 118.8
C47 C46 C45 116(2)
C47 C46 C49 122(3)
C45 C46 C49 122(3)
C46 C47 C48 127(2)
C46 C47 H47A 116.7
C48 C47 H47A 116.7
C47 C48 C43 116(2)
C47 C48 H48A 108.3
C43 C48 H48A 108.3
C47 C48 H48B 108.3
C43 C48 H48B 108.3
H48A C48 H48B 107.4
C46 C49 H49A 109.5
C46 C49 H49B 109.5
H49A C49 H49B 109.5
C46 C49 H49C 109.5
H49A C49 H49C 109.5
H49B C49 H49C 109.5
S2 O22 Yb2 97.5(5)
S2 O23 Yb2 98.2(4)
O24 S2 O22 116.0(7)
O24 S2 O23 113.5(7)
O22 S2 O23 106.3(6)
C51 C50 C55 120.5(19)
C51 C50 S2 120.5(14)
C55 C50 S2 118.9(16)
C52 C51 C50 120.0(17)
C52 C51 H51A 120.0
C50 C51 H51A 120.0
C53 C52 C51 123(2)
C53 C52 H52A 118.4
C51 C52 H52A 118.4
C52 C53 C54 117(2)
C52 C53 C56 124(2)
C54 C53 C56 119(2)
C53 C54 C55 120.6(19)
C53 C54 H54A 119.7
C55 C54 H54A 119.7
C50 C55 C54 119(2)
C50 C55 H55A 120.7
C54 C55 H55A 120.7
C53 C56 H56A 109.5
C53 C56 H56B 109.5
H56A C56 H56B 109.5
C53 C56 H56C 109.5
H56A C56 H56C 109.5
H56B C56 H56C 109.5

loop_
_geom_bond_atom_site_label_1
_geom_bond_atom_site_label_2
_geom_bond_distance
Yb1 O4 2.202(9)
Yb1 O2 2.226(11)
Yb1 O1 2.237(9)
Yb1 O7 2.269(10)
Yb1 O3 2.406(10)
Yb1 O20 2.435(11)
Yb1 O19 2.453(9)
Yb1 N1 2.555(11)
Yb2 O5 2.208(11)
Yb2 O1 2.223(9)
Yb2 O4 2.276(9)
Yb2 O17 2.278(10)
Yb2 O6 2.417(9)
Yb2 O23 2.426(10)
Yb2 O22 2.487(10)
Yb2 N2 2.550(11)
Fe1 O9 1.969(11)
Fe1 O2 1.971(9)
Fe1 O8 1.993(12)
Fe1 O7 2.006(10)
Fe1 O10 2.023(10)
Fe1 N3 2.255(13)
Fe2 O12 1.903(13)
Fe2 O11 1.973(13)
Fe2 O10 2.002(11)
Fe2 O13 2.040(14)
Fe2 O8 2.044(11)
Fe2 N4 2.393(14)
Fe3 O15 1.931(14)
Fe3 O14 1.997(11)
Fe3 O11 2.030(13)
Fe3 O13 2.033(12)
Fe3 O16 2.075(12)
Fe3 N5 2.330(17)
Fe4 O5 1.981(10)
Fe4 O18 2.005(11)
Fe4 O16 2.006(10)
Fe4 O17 2.012(12)
Fe4 O14 2.019(12)
Fe4 N6 2.236(11)
N1 C3 1.41(2)
N1 C5 1.47(2)
N1 C1 1.497(19)
C1 C2 1.50(2)
C1 H1A 0.9900
C1 H1B 0.9900
C2 O1 1.453(16)
C2 H2A 0.9900
C2 H2B 0.9900
C3 C4 1.57(2)
C3 H3A 0.9900
C3 H3B 0.9900
C4 O2 1.411(16)
C4 H4A 0.9900
C4 H4B 0.9900
C5 C6 1.49(2)
C5 H5A 0.9900
C5 H5B 0.9900
C6 O3 1.451(16)
C6 C7 1.53(2)
C6 H6A 1.0000
C7 H7A 0.9800
C7 H7B 0.9800
C7 H7C 0.9800
O3 H3 0.96(3)
N2 C12 1.456(17)
N2 C8 1.503(18)
N2 C10 1.52(2)
C8 C9 1.486(19)
C8 H8A 0.9900
C8 H8B 0.9900
C9 O4 1.456(14)
C9 H9A 0.9900
C9 H9B 0.9900
C10 C11 1.488(19)
C10 H10A 0.9900
C10 H10B 0.9900
C11 O5 1.382(16)
C11 H11A 0.9900
C11 H11B 0.9900
C12 C13 1.56(2)
C12 H12A 0.9900
C12 H12B 0.9900
C13 O6 1.424(18)
C13 C14 1.51(2)
C13 H13A 1.0000
C14 H14A 0.9800
C14 H14B 0.9800
C14 H14C 0.9800
O6 H6 0.98(3)
N3 C19 1.47(2)
N3 C17 1.48(2)
N3 C15 1.50(2)
C15 C16 1.45(2)
C15 H15A 0.9900
C15 H15B 0.9900
C16 O7 1.410(17)
C16 H16A 0.9900
C16 H16B 0.9900
C17 C18 1.48(3)
C17 H17A 0.9900
C17 H17B 0.9900
C18 O8 1.470(19)
C18 H18A 0.9900
C18 H18B 0.9900
C19 C20 1.51(3)
C19 H19A 0.9900
C19 H19B 0.9900
C20 O9 1.432(19)
C20 C21 1.48(3)
C20 H20A 1.0000
C21 H21A 0.9800
C21 H21B 0.9800
C21 H21C 0.9800
N4 C26 1.37(3)
N4 C24 1.44(3)
N4 C22 1.46(2)
C22 C23 1.50(3)
C22 H22A 0.9900
C22 H22B 0.9900
C23 O10 1.396(18)
C23 H23A 0.9900
C23 H23B 0.9900
C24 C25A 1.44(3)
C24 C25B 1.44(3)
C24 H24A 0.9900
C24 H24B 0.9900
C24 H24C 0.9900
C24 H24D 0.9900
C25A O11 1.45(2)
C25A H25A 0.9900
C25A H25B 0.9900
C25B O11 1.46(3)
C25B H25C 0.9900
C25B H25D 0.9900
C26 C27B 1.49(4)
C26 C27A 1.50(3)
C26 H26A 0.9900
C26 H26B 0.9900
C26 H26C 0.9900
C26 H26D 0.9900
C27A O12 1.41(3)
C27A C28A 1.54(5)
C27A H27A 1.0000
C28A H28A 0.9800
C28A H28B 0.9800
C28A H28C 0.9800
C27B O12 1.41(3)
C27B C28B 1.54(5)
C27B H27B 1.0000
C28B H28D 0.9800
C28B H28E 0.9800
C28B H28F 0.9800
N5 C29A 1.45(2)
N5 C31B 1.45(2)
N5 C29B 1.47(2)
N5 C31A 1.47(2)
N5 C33 1.50(3)
C29A C30A 1.54(3)
C29A H29A 0.9900
C29A H29B 0.9900
C30A O13 1.45(3)
C30A H30A 0.9900
C30A H30B 0.9900
C29B C30B 1.54(3)
C29B H29C 0.9900
C29B H29D 0.9900
C30B O13 1.44(3)
C30B H30C 0.9900
C30B H30D 0.9900
C31A C32 1.55(3)
C31A H31A 0.9900
C31A H31B 0.9900
C31B C32 1.55(3)
C31B H31C 0.9900
C31B H31D 0.9900
C32 O14 1.34(2)
C32 H32A 0.9900
C32 H32B 0.9900
C32 H32C 0.9900
C32 H32D 0.9900
C33 C34 1.58(3)
C33 H33A 0.9900
C33 H33B 0.9900
C34 O15 1.33(3)
C34 C35 1.53(3)
C34 H34A 1.0000
C35 H35A 0.9800
C35 H35B 0.9800
C35 H35C 0.9800
N6 C38 1.48(2)
N6 C40 1.48(2)
N6 C36 1.49(2)
C36 C37 1.50(2)
C36 H36A 0.9900
C36 H36B 0.9900
C37 O16 1.412(19)
C37 H37A 0.9900
C37 H37B 0.9900
C38 C39 1.52(2)
C38 H38A 0.9900
C38 H38B 0.9900
C39 O17 1.430(15)
C39 H39A 0.9900
C39 H39B 0.9900
C40 C41 1.48(2)
C40 H40A 0.9900
C40 H40B 0.9900
C41 O18 1.435(19)
C41 C42 1.45(3)
C41 H41A 1.0000
C42 H42A 0.9800
C42 H42B 0.9800
C42 H42C 0.9800
O19 S1 1.463(11)
O20 S1 1.497(11)
O21 S1 1.412(12)
C43 C44 1.37(3)
C43 C48 1.43(3)
C44 C45 1.40(3)
C44 H44A 0.9500
C45 C46 1.41(4)
C45 H45A 0.9500
C46 C47 1.32(4)
C46 C49 1.45(3)
C47 C48 1.39(3)
C47 H47A 0.9500
C48 H48A 0.9900
C48 H48B 0.9900
C49 H49A 0.9800
C49 H49B 0.9800
C49 H49C 0.9800
O22 S2 1.457(11)
O23 S2 1.521(10)
O24 S2 1.426(12)
C50 C51 1.37(2)
C50 C55 1.38(2)
C51 C52 1.37(3)
C51 H51A 0.9500
C52 C53 1.36(3)
C52 H52A 0.9500
C53 C54 1.42(3)
C53 C56 1.51(3)
C54 C55 1.42(3)
C54 H54A 0.9500
C55 H55A 0.9500
C56 H56A 0.9800
C56 H56B 0.9800
C56 H56C 0.9800

loop_
_geom_hbond_atom_site_label_D
_geom_hbond_atom_site_label_H
_geom_hbond_atom_site_label_A
_geom_hbond_distance_DH
_geom_hbond_distance_HA
_geom_hbond_distance_DA
_geom_hbond_angle_DHA
O3 H3 O9 0.96(3) 1.58(3) 2.525(16) 170(15)
O6 H6 O18 0.98(3) 1.58(3) 2.552(16) 171(14)

loop_
_platon_squeeze_void_nr
_platon_squeeze_void_average_x
_platon_squeeze_void_average_y
_platon_squeeze_void_average_z
_platon_squeeze_void_volume
_platon_squeeze_void_count_electrons
_platon_squeeze_void_content
1 0.000 0.000 0.000 897 153 '2MeCN + 6MeOH (= 152 e)'
2 0.000 0.500 0.500 897 153 '2MeCN + 6MeOH (= 152 e)'
3 0.439 0.862 0.423 10 1 ' '
4 0.439 0.638 0.923 10 1 ' '
5 0.561 0.362 0.077 10 1 ' '
6 0.561 0.138 0.577 10 1 ' '
